data_7217318
loop_
_publ_author_name
'Sasaki, Shunsuke'
'Niko, Yosuke'
'Igawa, Kazunobu'
'Konishi, Gen-ichi'

_publ_section_title
;
 Aggregation-induced emission active D-\p-A binaphthyl luminophore with
 dual-mode fluorescence
;
_journal_issue 63
_journal_name_full 'RSC Advances'
_journal_page_first 33474
_journal_paper_doi 10.1039/C4RA05871B
_journal_volume 4
_journal_year 2014
_chemical_formula_moiety 'C26 H23 N O'
_chemical_formula_sum 'C26 H23 N O'
_chemical_formula_weight 365.47
_chemical_melting_point 457.6(3)
_space_group_IT_number 14
_symmetry_cell_setting monoclinic
_symmetry_Int_Tables_number 14
_symmetry_space_group_name_Hall '-P 2yn'
_symmetry_space_group_name_H-M 'P 1 21/n 1'
_atom_sites_solution_hydrogens geom
_atom_sites_solution_primary direct
_atom_sites_solution_secondary difmap
_audit_creation_date 2014-03-13
_audit_creation_method 'by CrystalStructure 4.0'
_cell_angle_alpha 90.0000
_cell_angle_beta 96.750(13)
_cell_angle_gamma 90.0000
_cell_formula_units_Z 4
_cell_length_a 9.7889(17)
_cell_length_b 6.4372(11)
_cell_length_c 29.940(6)
_cell_measurement_reflns_used 16322
_cell_measurement_temperature 123
_cell_measurement_theta_max 68.19
_cell_measurement_theta_min 2.98
_cell_volume 1873.5(6)
_computing_cell_refinement 'RAPID AUTO'
_computing_data_collection 'RAPID AUTO (Rigaku, ????)'
_computing_data_reduction 'RAPID AUTO'
_computing_molecular_graphics 'CrystalStructure 4.0'
_computing_publication_material 'CrystalStructure 4.0 (Rigaku, 2010)'
_computing_structure_refinement 'SHELXL97 (Sheldrick, 2008)'
_computing_structure_solution 'Il Milione (Burla, et al., 2007)'
_diffrn_ambient_temperature 123
_diffrn_detector_area_resol_mean 5.000
_diffrn_measured_fraction_theta_full 0.999
_diffrn_measured_fraction_theta_max 0.999
_diffrn_measurement_device_type 'Rigaku R-AXIS RAPID'
_diffrn_measurement_method \w
_diffrn_radiation_type 'Cu K\a'
_diffrn_radiation_wavelength 1.54187
_diffrn_reflns_av_R_equivalents 0.0355
_diffrn_reflns_limit_h_max 11
_diffrn_reflns_limit_h_min -11
_diffrn_reflns_limit_k_max 7
_diffrn_reflns_limit_k_min -7
_diffrn_reflns_limit_l_max 36
_diffrn_reflns_limit_l_min -36
_diffrn_reflns_number 23175
_diffrn_reflns_theta_full 68.22
_diffrn_reflns_theta_max 68.22
_diffrn_standards_number 0
_exptl_absorpt_coefficient_mu 0.605
_exptl_absorpt_correction_type none
_exptl_crystal_colour yellow
_exptl_crystal_density_diffrn 1.296
_exptl_crystal_density_method 'not measured'
_exptl_crystal_description prism
_exptl_crystal_F_000 776.00
_exptl_crystal_size_max 0.200
_exptl_crystal_size_mid 0.200
_exptl_crystal_size_min 0.100
_refine_diff_density_max 0.260
_refine_diff_density_min -0.180
_refine_ls_extinction_method none
_refine_ls_goodness_of_fit_ref 1.001
_refine_ls_hydrogen_treatment constr
_refine_ls_number_parameters 253
_refine_ls_number_reflns 3416
_refine_ls_number_restraints 0
_refine_ls_R_factor_gt 0.0361
_refine_ls_shift/su_max 0.000
_refine_ls_structure_factor_coef Fsqd
_refine_ls_weighting_details 'w = 1/[\s^2^(Fo^2^)+(0.0231P)^2^+0.0100P] where P=(Fo^2^+2Fc^2^)/3'
_refine_ls_weighting_scheme calc
_refine_ls_wR_factor_ref 0.0659
_reflns_number_gt 2164
_reflns_number_total 3416
_reflns_threshold_expression F^2^>2.0\s(F^2^)
_cod_data_source_file c4ra05871b2.cif
_cod_data_source_block General
_cod_depositor_comments
;
The following automatic conversions were performed:

'_chemical_melting_point' value '184.2-184.8 degC' was changed to
'457.6(3)' - it was converted from degrees Celsius(C) to Kelvins(K),
the average value was taken and precision was estimated.

Automatic conversion script
Id: cif_fix_values 2281 2013-09-26 08:29:07Z andrius 
;
_cod_original_cell_volume 1873.6(6)
_cod_database_code 7217318

loop_
_symmetry_equiv_pos_site_id
_symmetry_equiv_pos_as_xyz
1 +X,+Y,+Z
2 1/2-X,1/2+Y,1/2-Z
3 -X,-Y,-Z
4 1/2+X,1/2-Y,1/2+Z

loop_
_atom_site_label
_atom_site_type_symbol
_atom_site_fract_x
_atom_site_fract_y
_atom_site_fract_z
_atom_site_U_iso_or_equiv
_atom_site_adp_type
_atom_site_occupancy
_atom_site_symmetry_multiplicity
_atom_site_calc_flag
_atom_site_refinement_flags
O1 O 0.58289(10) 0.08940(15) -0.19365(3) 0.0376(3) Uani 1.0 4 d .
N1 N 0.92083(11) 0.08782(17) 0.16879(3) 0.0198(3) Uani 1.0 4 d .
C1 C 0.87761(13) 0.0932(2) 0.12173(4) 0.0189(4) Uani 1.0 4 d .
C2 C 0.91840(13) -0.0504(2) 0.09202(4) 0.0210(4) Uani 1.0 4 d .
C3 C 0.87094(14) -0.0399(2) 0.04583(4) 0.0219(4) Uani 1.0 4 d .
C4 C 0.78273(13) 0.1118(2) 0.02797(4) 0.0183(4) Uani 1.0 4 d .
C5 C 0.64938(13) 0.4313(2) 0.04187(4) 0.0194(4) Uani 1.0 4 d .
C6 C 0.61075(13) 0.5814(2) 0.07004(4) 0.0215(4) Uani 1.0 4 d .
C7 C 0.66432(14) 0.5792(2) 0.11570(4) 0.0232(4) Uani 1.0 4 d .
C8 C 0.75231(13) 0.4257(2) 0.13221(4) 0.0224(4) Uani 1.0 4 d .
C9 C 0.78960(13) 0.2618(3) 0.10428(4) 0.0180(4) Uani 1.0 4 d .
C10 C 0.74031(13) 0.2683(2) 0.05761(4) 0.0179(4) Uani 1.0 4 d .
C11 C 0.62958(13) 0.0455(2) -0.11294(4) 0.0190(4) Uani 1.0 4 d .
C12 C 0.59914(13) -0.0936(2) -0.08082(4) 0.0224(4) Uani 1.0 4 d .
C13 C 0.64709(14) -0.0661(2) -0.03510(4) 0.0223(4) Uani 1.0 4 d .
C14 C 0.72784(13) 0.1002(2) -0.02076(4) 0.0179(4) Uani 1.0 4 d .
C15 C 0.84859(13) 0.4225(2) -0.04037(4) 0.0210(4) Uani 1.0 4 d .
C16 C 0.88446(14) 0.5625(2) -0.07124(4) 0.0237(4) Uani 1.0 4 d .
C17 C 0.83518(14) 0.5367(2) -0.11699(5) 0.0250(4) Uani 1.0 4 d .
C18 C 0.75098(14) 0.3742(2) -0.13091(4) 0.0225(4) Uani 1.0 4 d .
C19 C 0.71249(13) 0.2244(3) -0.09970(4) 0.0184(4) Uani 1.0 4 d .
C20 C 0.76249(13) 0.2502(2) -0.05325(4) 0.0182(4) Uani 1.0 4 d .
C21 C 0.80903(14) 0.0344(2) 0.19600(4) 0.0238(4) Uani 1.0 4 d .
C22 C 0.85386(14) 0.0750(2) 0.24552(4) 0.0263(4) Uani 1.0 4 d .
C23 C 0.98210(14) -0.0505(2) 0.26179(4) 0.0292(4) Uani 1.0 4 d .
C24 C 1.09419(14) -0.0037(3) 0.23191(4) 0.0295(4) Uani 1.0 4 d .
C25 C 1.04182(14) -0.0413(2) 0.18262(4) 0.0251(4) Uani 1.0 4 d .
C26 C 0.57403(14) -0.0078(3) -0.15926(5) 0.0262(4) Uani 1.0 4 d .
H2 H 0.9796 -0.1585 0.1028 0.0252 Uiso 1.0 4 calc R
H3 H 0.9012 -0.1420 0.0263 0.0262 Uiso 1.0 4 calc R
H5 H 0.6145 0.4359 0.0109 0.0233 Uiso 1.0 4 calc R
H6 H 0.5480 0.6869 0.0588 0.0258 Uiso 1.0 4 calc R
H7 H 0.6391 0.6854 0.1352 0.0279 Uiso 1.0 4 calc R
H8 H 0.7893 0.4285 0.1630 0.0269 Uiso 1.0 4 calc R
H12 H 0.5442 -0.2115 -0.0897 0.0268 Uiso 1.0 4 calc R
H13 H 0.6230 -0.1647 -0.0137 0.0267 Uiso 1.0 4 calc R
H15 H 0.8821 0.4410 -0.0095 0.0252 Uiso 1.0 4 calc R
H16 H 0.9424 0.6766 -0.0619 0.0284 Uiso 1.0 4 calc R
H17 H 0.8608 0.6335 -0.1385 0.0300 Uiso 1.0 4 calc R
H18 H 0.7176 0.3609 -0.1619 0.0270 Uiso 1.0 4 calc R
H21A H 0.7844 -0.1139 0.1916 0.0286 Uiso 1.0 4 calc R
H21B H 0.7266 0.1187 0.1859 0.0286 Uiso 1.0 4 calc R
H22A H 0.7785 0.0367 0.2633 0.0316 Uiso 1.0 4 calc R
H22B H 0.8733 0.2248 0.2502 0.0316 Uiso 1.0 4 calc R
H23A H 0.9602 -0.2007 0.2606 0.0351 Uiso 1.0 4 calc R
H23B H 1.0147 -0.0136 0.2934 0.0351 Uiso 1.0 4 calc R
H24A H 1.1238 0.1427 0.2361 0.0354 Uiso 1.0 4 calc R
H24B H 1.1749 -0.0936 0.2408 0.0354 Uiso 1.0 4 calc R
H25A H 1.1154 -0.0081 0.1637 0.0301 Uiso 1.0 4 calc R
H25B H 1.0174 -0.1897 0.1781 0.0301 Uiso 1.0 4 calc R
H26 H 0.5247 -0.1350 -0.1628 0.0314 Uiso 1.0 4 calc R

loop_
_atom_site_aniso_label
_atom_site_aniso_U_11
_atom_site_aniso_U_22
_atom_site_aniso_U_33
_atom_site_aniso_U_12
_atom_site_aniso_U_13
_atom_site_aniso_U_23
O1 0.0512(8) 0.0397(8) 0.0203(6) -0.0061(6) -0.0021(6) 0.0035(6)
N1 0.0176(7) 0.0270(8) 0.0147(7) 0.0039(6) 0.0009(6) 0.0029(6)
C1 0.0186(9) 0.0227(9) 0.0153(8) -0.0034(7) 0.0016(7) 0.0010(7)
C2 0.0209(9) 0.0229(9) 0.0188(9) 0.0029(7) 0.0011(7) 0.0027(7)
C3 0.0239(9) 0.0215(9) 0.0208(9) 0.0018(7) 0.0052(7) -0.0022(7)
C4 0.0194(9) 0.0204(9) 0.0153(8) -0.0020(7) 0.0023(7) 0.0009(7)
C5 0.0209(9) 0.0221(9) 0.0150(8) -0.0014(7) 0.0010(7) 0.0013(7)
C6 0.0200(9) 0.0213(9) 0.0234(9) 0.0022(8) 0.0029(7) 0.0017(7)
C7 0.0260(10) 0.0232(9) 0.0204(9) 0.0030(8) 0.0024(7) -0.0033(7)
C8 0.0251(10) 0.0263(9) 0.0155(8) -0.0000(8) 0.0016(7) -0.0018(7)
C9 0.0170(9) 0.0208(9) 0.0165(8) -0.0022(7) 0.0027(7) 0.0005(7)
C10 0.0157(9) 0.0196(9) 0.0186(8) -0.0028(7) 0.0030(7) 0.0016(7)
C11 0.0186(9) 0.0221(9) 0.0164(8) 0.0029(7) 0.0021(7) -0.0028(7)
C12 0.0223(9) 0.0209(9) 0.0239(9) -0.0041(8) 0.0027(7) -0.0032(7)
C13 0.0266(10) 0.0211(9) 0.0195(9) -0.0016(8) 0.0047(7) 0.0005(7)
C14 0.0180(9) 0.0191(9) 0.0169(8) 0.0040(7) 0.0027(7) -0.0017(7)
C15 0.0211(9) 0.0226(9) 0.0191(8) 0.0010(8) 0.0015(7) -0.0020(7)
C16 0.0229(10) 0.0218(9) 0.0266(9) -0.0024(8) 0.0039(7) -0.0002(8)
C17 0.0286(10) 0.0229(9) 0.0242(9) 0.0006(8) 0.0066(7) 0.0046(7)
C18 0.0244(10) 0.0249(9) 0.0180(9) 0.0034(8) 0.0008(7) 0.0001(7)
C19 0.0171(9) 0.0212(9) 0.0172(8) 0.0038(7) 0.0030(7) -0.0005(7)
C20 0.0162(9) 0.0194(9) 0.0195(9) 0.0033(7) 0.0036(7) -0.0016(7)
C21 0.0236(9) 0.0283(10) 0.0196(9) -0.0007(8) 0.0030(7) 0.0008(7)
C22 0.0322(10) 0.0291(9) 0.0176(8) -0.0014(8) 0.0028(7) 0.0014(8)
C23 0.0394(11) 0.0284(10) 0.0181(9) -0.0007(9) -0.0047(8) 0.0011(8)
C24 0.0304(11) 0.0339(10) 0.0227(9) 0.0075(8) -0.0033(8) 0.0014(8)
C25 0.0233(9) 0.0294(10) 0.0223(9) 0.0063(8) 0.0014(7) 0.0026(8)
C26 0.0252(10) 0.0268(10) 0.0259(9) 0.0007(8) 0.0008(8) -0.0034(8)

loop_
_atom_type_symbol
_atom_type_description
_atom_type_scat_dispersion_real
_atom_type_scat_dispersion_imag
_atom_type_scat_source
C C 0.0181 0.0091
;
International Tables for Crystallography
(1992, Vol. C, Tables 4.2.6.8 and 6.1.1.4)
;
H H 0.0000 0.0000
;
International Tables for Crystallography
(1992, Vol. C, Table 6.1.1.4)
;
N N 0.0311 0.0180
;
International Tables for Crystallography
(1992, Vol. C, Tables 4.2.6.8 and 6.1.1.4)
;
O O 0.0492 0.0322
;
International Tables for Crystallography
(1992, Vol. C, Tables 4.2.6.8 and 6.1.1.4)
;

loop_
_geom_angle_atom_site_label_1
_geom_angle_atom_site_label_2
_geom_angle_atom_site_label_3
_geom_angle
_geom_angle_publ_flag
C1 N1 C21 113.44(10) yes
C1 N1 C25 115.44(10) yes
C21 N1 C25 109.76(10) yes
N1 C1 C2 123.32(12) yes
N1 C1 C9 118.13(12) yes
C2 C1 C9 118.52(11) yes
C1 C2 C3 121.08(12) yes
C2 C3 C4 122.51(13) yes
C3 C4 C10 118.28(11) yes
C3 C4 C14 118.84(12) yes
C10 C4 C14 122.77(12) yes
C6 C5 C10 121.77(11) yes
C5 C6 C7 119.67(12) yes
C6 C7 C8 120.46(13) yes
C7 C8 C9 121.30(11) yes
C1 C9 C8 121.92(11) yes
C1 C9 C10 119.70(12) yes
C8 C9 C10 118.37(12) yes
C4 C10 C5 121.92(11) yes
C4 C10 C9 119.79(12) yes
C5 C10 C9 118.29(12) yes
C12 C11 C19 119.44(11) yes
C12 C11 C26 114.96(12) yes
C19 C11 C26 125.58(12) yes
C11 C12 C13 121.69(12) yes
C12 C13 C14 121.22(12) yes
C4 C14 C13 118.23(12) yes
C4 C14 C20 122.62(12) yes
C13 C14 C20 119.07(11) yes
C16 C15 C20 121.57(11) yes
C15 C16 C17 119.65(13) yes
C16 C17 C18 120.85(13) yes
C17 C18 C19 121.00(12) yes
C11 C19 C18 123.08(11) yes
C11 C19 C20 118.65(12) yes
C18 C19 C20 118.23(12) yes
C14 C20 C15 121.37(11) yes
C14 C20 C19 119.91(12) yes
C15 C20 C19 118.70(12) yes
N1 C21 C22 110.49(11) yes
C21 C22 C23 110.71(11) yes
C22 C23 C24 109.29(11) yes
C23 C24 C25 110.70(11) yes
N1 C25 C24 110.62(11) yes
O1 C26 C11 128.53(13) yes
C1 C2 H2 119.455 no
C3 C2 H2 119.461 no
C2 C3 H3 118.737 no
C4 C3 H3 118.750 no
C6 C5 H5 119.114 no
C10 C5 H5 119.118 no
C5 C6 H6 120.170 no
C7 C6 H6 120.162 no
C6 C7 H7 119.774 no
C8 C7 H7 119.765 no
C7 C8 H8 119.346 no
C9 C8 H8 119.353 no
C11 C12 H12 119.157 no
C13 C12 H12 119.149 no
C12 C13 H13 119.393 no
C14 C13 H13 119.385 no
C16 C15 H15 119.213 no
C20 C15 H15 119.219 no
C15 C16 H16 120.172 no
C17 C16 H16 120.181 no
C16 C17 H17 119.572 no
C18 C17 H17 119.582 no
C17 C18 H18 119.502 no
C19 C18 H18 119.503 no
N1 C21 H21A 109.544 no
N1 C21 H21B 109.541 no
C22 C21 H21A 109.565 no
C22 C21 H21B 109.561 no
H21A C21 H21B 108.099 no
C21 C22 H22A 109.500 no
C21 C22 H22B 109.506 no
C23 C22 H22A 109.502 no
C23 C22 H22B 109.502 no
H22A C22 H22B 108.076 no
C22 C23 H23A 109.811 no
C22 C23 H23B 109.820 no
C24 C23 H23A 109.814 no
C24 C23 H23B 109.825 no
H23A C23 H23B 108.269 no
C23 C24 H24A 109.495 no
C23 C24 H24B 109.497 no
C25 C24 H24A 109.517 no
C25 C24 H24B 109.515 no
H24A C24 H24B 108.070 no
N1 C25 H25A 109.524 no
N1 C25 H25B 109.518 no
C24 C25 H25A 109.522 no
C24 C25 H25B 109.525 no
H25A C25 H25B 108.086 no
O1 C26 H26 115.735 no
C11 C26 H26 115.731 no

loop_
_geom_bond_atom_site_label_1
_geom_bond_atom_site_label_2
_geom_bond_distance
_geom_bond_publ_flag
O1 C26 1.2168(18) yes
N1 C1 1.4231(15) yes
N1 C21 1.4796(18) yes
N1 C25 1.4662(17) yes
C1 C2 1.3742(19) yes
C1 C9 1.4449(19) yes
C2 C3 1.4078(17) yes
C3 C4 1.3703(19) yes
C4 C10 1.4355(19) yes
C4 C14 1.4962(17) yes
C5 C6 1.3652(19) yes
C5 C10 1.4201(19) yes
C6 C7 1.4055(17) yes
C7 C8 1.3649(19) yes
C8 C9 1.4203(19) yes
C9 C10 1.4243(17) yes
C11 C12 1.3722(19) yes
C11 C19 1.4372(19) yes
C11 C26 1.4696(19) yes
C12 C13 1.4051(17) yes
C13 C14 1.3691(19) yes
C14 C20 1.4395(19) yes
C15 C16 1.3659(19) yes
C15 C20 1.4186(19) yes
C16 C17 1.4076(19) yes
C17 C18 1.3661(19) yes
C18 C19 1.4240(19) yes
C19 C20 1.4288(17) yes
C21 C22 1.5186(17) yes
C22 C23 1.5238(19) yes
C23 C24 1.525(2) yes
C24 C25 1.5236(17) yes
C2 H2 0.950 no
C3 H3 0.950 no
C5 H5 0.950 no
C6 H6 0.950 no
C7 H7 0.950 no
C8 H8 0.950 no
C12 H12 0.950 no
C13 H13 0.950 no
C15 H15 0.950 no
C16 H16 0.950 no
C17 H17 0.950 no
C18 H18 0.950 no
C21 H21A 0.990 no
C21 H21B 0.990 no
C22 H22A 0.990 no
C22 H22B 0.990 no
C23 H23A 0.990 no
C23 H23B 0.990 no
C24 H24A 0.990 no
C24 H24B 0.990 no
C25 H25A 0.990 no
C25 H25B 0.990 no
C26 H26 0.950 no

loop_
_geom_contact_atom_site_label_1
_geom_contact_atom_site_label_2
_geom_contact_distance
_geom_contact_publ_flag
_geom_contact_site_symmetry_2
O1 C12 3.5635(17) no .
O1 C18 2.9783(16) no .
O1 C19 3.0721(16) no .
N1 C8 2.8682(17) no .
N1 C23 2.9177(16) no .
C1 C4 2.8539(18) no .
C2 C10 2.8082(19) no .
C2 C21 3.4525(19) no .
C2 C25 2.8374(18) no .
C3 C9 2.792(2) no .
C3 C13 3.0746(18) no .
C3 C20 3.5603(18) no .
C4 C15 2.9853(19) no .
C5 C8 2.7734(18) no .
C5 C14 2.9979(19) no .
C5 C15 3.3162(19) no .
C5 C20 3.3817(19) no .
C6 C9 2.8155(19) no .
C7 C10 2.8088(19) no .
C8 C21 3.1702(19) no .
C9 C21 3.0979(18) no .
C10 C13 3.5460(18) no .
C10 C15 3.3832(19) no .
C10 C20 3.3537(19) no .
C11 C14 2.8358(18) no .
C12 C20 2.7975(19) no .
C13 C19 2.8175(19) no .
C15 C18 2.7837(18) no .
C16 C19 2.821(2) no .
C17 C20 2.805(2) no .
C18 C26 3.070(2) no .
C21 C24 2.881(2) no .
C22 C25 2.882(2) no .
O1 C22 3.4714(17) no 4_454
O1 C23 3.3547(17) no 4_454
O1 C24 3.5298(18) no 3_755
O1 C24 3.4858(17) no 4_454
C2 C7 3.576(2) no 1_545
C5 C12 3.5595(19) no 3_655
C7 C2 3.576(2) no 1_565
C12 C5 3.5595(19) no 3_655
C12 C16 3.549(2) no 1_545
C12 C17 3.573(2) no 1_545
C13 C16 3.589(2) no 1_545
C16 C12 3.549(2) no 1_565
C16 C13 3.589(2) no 1_565
C17 C12 3.573(2) no 1_565
C18 C25 3.441(2) no 3_755
C22 O1 3.4714(17) no 4_555
C23 O1 3.3547(17) no 4_555
C24 O1 3.5298(18) no 3_755
C24 O1 3.4858(17) no 4_555
C25 C18 3.441(2) no 3_755
O1 H18 2.3247 no .
N1 H2 2.6481 no .
N1 H8 2.5385 no .
N1 H22A 3.3137 no .
N1 H22B 2.6831 no .
N1 H23A 3.3014 no .
N1 H24A 2.6819 no .
N1 H24B 3.3068 no .
C1 H3 3.2657 no .
C1 H8 2.6801 no .
C1 H21A 2.7257 no .
C1 H21B 2.5645 no .
C1 H25A 2.5957 no .
C1 H25B 2.7372 no .
C2 H21A 3.4190 no .
C2 H25A 2.7260 no .
C2 H25B 2.7922 no .
C3 H13 2.9491 no .
C3 H15 3.5194 no .
C4 H2 3.2789 no .
C4 H5 2.6697 no .
C4 H13 2.5909 no .
C4 H15 2.6369 no .
C5 H7 3.2499 no .
C5 H15 2.8961 no .
C6 H8 3.2598 no .
C7 H5 3.2516 no .
C8 H6 3.2589 no .
C8 H21B 2.5788 no .
C9 H2 3.2865 no .
C9 H5 3.2989 no .
C9 H7 3.2836 no .
C9 H21A 3.5654 no .
C9 H21B 2.7496 no .
C10 H3 3.2684 no .
C10 H6 3.2900 no .
C10 H8 3.3005 no .
C10 H15 2.8037 no .
C11 H13 3.2713 no .
C11 H18 2.7034 no .
C12 H26 2.4918 no .
C13 H3 2.9550 no .
C13 H5 3.5419 no .
C14 H3 2.5950 no .
C14 H5 2.6550 no .
C14 H12 3.2629 no .
C14 H15 2.6621 no .
C15 H5 2.9057 no .
C15 H17 3.2506 no .
C16 H18 3.2671 no .
C17 H15 3.2547 no .
C18 H16 3.2652 no .
C19 H12 3.2850 no .
C19 H15 3.3066 no .
C19 H17 3.2842 no .
C19 H26 3.3892 no .
C20 H5 2.8057 no .
C20 H13 3.2827 no .
C20 H16 3.2876 no .
C20 H18 3.3081 no .
C21 H8 2.7211 no .
C21 H23A 2.7467 no .
C21 H23B 3.3563 no .
C21 H24A 3.2483 no .
C21 H25A 3.2686 no .
C21 H25B 2.6049 no .
C22 H8 3.3640 no .
C22 H24A 2.7252 no .
C22 H24B 3.3435 no .
C22 H25B 3.2094 no .
C23 H21A 2.7161 no .
C23 H21B 3.3567 no .
C23 H25A 3.3610 no .
C23 H25B 2.7213 no .
C24 H21A 3.2091 no .
C24 H22A 3.3438 no .
C24 H22B 2.7234 no .
C25 H2 2.5109 no .
C25 H21A 2.6076 no .
C25 H21B 3.2661 no .
C25 H22B 3.2453 no .
C25 H23A 2.7526 no .
C25 H23B 3.3616 no .
C26 H12 2.5063 no .
C26 H18 2.7646 no .
H2 H3 2.3318 no .
H2 H21A 3.4622 no .
H2 H25A 2.3366 no .
H2 H25B 2.2491 no .
H3 H13 2.8472 no .
H5 H6 2.3050 no .
H5 H15 2.7597 no .
H6 H7 2.3547 no .
H7 H8 2.3022 no .
H8 H21A 3.5965 no .
H8 H21B 2.2192 no .
H8 H22B 2.9504 no .
H12 H13 2.3342 no .
H12 H26 2.2295 no .
H15 H16 2.3071 no .
H16 H17 2.3540 no .
H17 H18 2.3030 no .
H21A H22A 2.3630 no .
H21A H22B 2.8696 no .
H21A H23A 2.5897 no .
H21A H25A 3.5062 no .
H21A H25B 2.4123 no .
H21B H22A 2.3718 no .
H21B H22B 2.3625 no .
H21B H25B 3.5013 no .
H22A H23A 2.3530 no .
H22A H23B 2.4022 no .
H22B H23A 2.8741 no .
H22B H23B 2.3499 no .
H22B H24A 2.5906 no .
H23A H24A 2.8749 no .
H23A H24B 2.3531 no .
H23A H25B 2.5966 no .
H23B H24A 2.3499 no .
H23B H24B 2.4046 no .
H24A H25A 2.3667 no .
H24A H25B 2.8732 no .
H24B H25A 2.3763 no .
H24B H25B 2.3669 no .
O1 H7 3.2833 no 3_665
O1 H21B 3.3449 no 3_655
O1 H22B 2.7669 no 4_454
O1 H23A 3.0326 no 4_444
O1 H23B 2.8272 no 4_454
O1 H24A 3.5987 no 3_755
O1 H24A 2.7848 no 4_454
O1 H24B 2.8983 no 3_755
O1 H25A 3.0292 no 3_755
N1 H17 3.0114 no 3_765
C1 H7 3.5675 no 1_545
C1 H16 3.0421 no 3_765
C1 H17 3.0987 no 3_765
C2 H7 3.5876 no 1_545
C2 H16 2.9580 no 3_765
C3 H3 3.4846 no 3_755
C3 H16 2.9722 no 3_765
C4 H16 3.0797 no 3_765
C5 H5 2.9901 no 3_665
C5 H6 3.4689 no 3_665
C5 H12 2.8780 no 3_655
C5 H13 3.0827 no 1_565
C5 H13 3.1995 no 3_655
C6 H5 3.0809 no 3_665
C6 H12 2.9204 no 3_655
C6 H13 3.0080 no 1_565
C7 H2 3.5786 no 1_565
C7 H12 3.1626 no 3_655
C7 H21A 3.1328 no 1_565
C7 H23B 3.4591 no 2_655
C8 H12 3.3282 no 3_655
C8 H21A 3.4509 no 1_565
C8 H22A 3.2577 no 2_655
C8 H26 3.5040 no 3_655
C9 H12 3.2616 no 3_655
C9 H16 3.0718 no 3_765
C9 H17 3.5199 no 3_765
C10 H12 3.0732 no 3_655
C10 H16 3.1142 no 3_765
C11 H6 3.0453 no 3_665
C11 H7 3.1546 no 3_665
C11 H25A 3.0814 no 3_755
C12 H6 3.0958 no 3_665
C13 H5 3.5185 no 1_545
C13 H6 3.4673 no 1_545
C13 H6 3.1291 no 3_665
C13 H13 3.4995 no 3_655
C13 H16 3.5049 no 1_545
C14 H6 3.1218 no 3_665
C15 H2 3.1547 no 3_755
C15 H3 3.4447 no 1_565
C15 H3 3.0318 no 3_755
C15 H15 3.0048 no 3_765
C15 H16 3.5347 no 3_765
C16 H2 3.1182 no 3_755
C16 H3 3.4729 no 1_565
C16 H3 3.5879 no 3_755
C16 H15 3.1261 no 3_765
C17 H2 3.0351 no 3_755
C17 H12 3.4573 no 1_565
C17 H25A 3.4001 no 3_765
C17 H25B 3.3226 no 3_755
C18 H2 3.0112 no 3_755
C18 H23B 3.1725 no 4_454
C18 H25A 2.9211 no 3_755
C18 H25B 3.0496 no 3_755
C19 H2 3.0557 no 3_755
C19 H6 3.0095 no 3_665
C19 H7 3.5290 no 3_665
C19 H25A 3.0351 no 3_755
C20 H2 3.1313 no 3_755
C20 H3 3.3687 no 3_755
C20 H6 3.0510 no 3_665
C21 H7 3.2275 no 1_545
C21 H22A 3.5683 no 2_645
C21 H22A 3.5942 no 2_655
C21 H22B 3.2296 no 2_645
C21 H23A 3.5140 no 2_655
C21 H26 3.3639 no 3_655
C22 H8 3.3556 no 2_645
C22 H21A 3.1607 no 2_655
C22 H22A 3.2404 no 2_655
C22 H22B 3.1795 no 2_645
C22 H23A 3.3818 no 2_655
C23 H18 3.2843 no 4_555
C23 H21B 3.4507 no 2_645
C23 H26 3.0242 no 4_545
C24 H18 3.3931 no 4_555
C24 H24B 3.5089 no 2_755
C25 H17 3.1376 no 3_765
C25 H18 3.2419 no 3_755
C26 H7 3.0878 no 3_665
C26 H21B 3.0417 no 3_655
C26 H23A 3.1457 no 4_444
C26 H23B 3.4126 no 4_444
C26 H25A 3.0603 no 3_755
H2 C7 3.5786 no 1_545
H2 C15 3.1547 no 3_755
H2 C16 3.1182 no 3_755
H2 C17 3.0351 no 3_755
H2 C18 3.0112 no 3_755
H2 C19 3.0557 no 3_755
H2 C20 3.1313 no 3_755
H2 H16 3.4535 no 3_765
H2 H17 3.5406 no 3_755
H2 H18 3.5181 no 3_755
H3 C3 3.4846 no 3_755
H3 C15 3.4447 no 1_545
H3 C15 3.0318 no 3_755
H3 C16 3.4729 no 1_545
H3 C16 3.5879 no 3_755
H3 C20 3.3687 no 3_755
H3 H3 3.2061 no 3_755
H3 H15 2.8889 no 1_545
H3 H15 2.9500 no 3_755
H3 H16 2.9572 no 1_545
H3 H16 3.4743 no 3_765
H5 C5 2.9901 no 3_665
H5 C6 3.0809 no 3_665
H5 C13 3.5185 no 1_565
H5 H5 2.4057 no 3_665
H5 H6 2.5951 no 3_665
H5 H12 3.3060 no 3_655
H5 H13 2.6789 no 1_565
H5 H13 2.9168 no 3_655
H6 C5 3.4689 no 3_665
H6 C11 3.0453 no 3_665
H6 C12 3.0958 no 3_665
H6 C13 3.4673 no 1_565
H6 C13 3.1291 no 3_665
H6 C14 3.1218 no 3_665
H6 C19 3.0095 no 3_665
H6 C20 3.0510 no 3_665
H6 H5 2.5951 no 3_665
H6 H12 3.3510 no 3_655
H6 H13 2.5594 no 1_565
H7 O1 3.2833 no 3_665
H7 C1 3.5675 no 1_565
H7 C2 3.5876 no 1_565
H7 C11 3.1546 no 3_665
H7 C19 3.5290 no 3_665
H7 C21 3.2275 no 1_565
H7 C26 3.0878 no 3_665
H7 H21A 2.4443 no 1_565
H7 H21B 3.2428 no 1_565
H7 H22A 3.1977 no 2_655
H7 H22B 3.4572 no 2_655
H7 H23B 3.0397 no 2_655
H7 H26 3.4562 no 3_665
H8 C22 3.3556 no 2_655
H8 H21A 3.0693 no 1_565
H8 H22A 2.4784 no 2_655
H8 H23B 3.4087 no 2_655
H8 H25B 3.3155 no 1_565
H12 C5 2.8780 no 3_655
H12 C6 2.9204 no 3_655
H12 C7 3.1626 no 3_655
H12 C8 3.3282 no 3_655
H12 C9 3.2616 no 3_655
H12 C10 3.0732 no 3_655
H12 C17 3.4573 no 1_545
H12 H5 3.3060 no 3_655
H12 H6 3.3510 no 3_655
H13 C5 3.0827 no 1_545
H13 C5 3.1995 no 3_655
H13 C6 3.0080 no 1_545
H13 C13 3.4995 no 3_655
H13 H5 2.6789 no 1_545
H13 H5 2.9168 no 3_655
H13 H6 2.5594 no 1_545
H13 H13 3.3825 no 3_655
H13 H15 3.5800 no 1_545
H15 C15 3.0048 no 3_765
H15 C16 3.1261 no 3_765
H15 H3 2.8889 no 1_565
H15 H3 2.9500 no 3_755
H15 H13 3.5800 no 1_565
H15 H15 2.4334 no 3_765
H15 H16 2.6896 no 3_765
H16 C1 3.0421 no 3_765
H16 C2 2.9580 no 3_765
H16 C3 2.9722 no 3_765
H16 C4 3.0797 no 3_765
H16 C9 3.0718 no 3_765
H16 C10 3.1142 no 3_765
H16 C13 3.5049 no 1_565
H16 C15 3.5347 no 3_765
H16 H2 3.4535 no 3_765
H16 H3 2.9572 no 1_565
H16 H3 3.4743 no 3_765
H16 H15 2.6896 no 3_765
H17 N1 3.0114 no 3_765
H17 C1 3.0987 no 3_765
H17 C9 3.5199 no 3_765
H17 C25 3.1376 no 3_765
H17 H2 3.5406 no 3_755
H17 H24A 3.2783 no 3_765
H17 H25A 2.5462 no 3_765
H17 H25B 3.3652 no 3_755
H18 C23 3.2843 no 4_454
H18 C24 3.3931 no 4_454
H18 C25 3.2419 no 3_755
H18 H2 3.5181 no 3_755
H18 H23B 2.4660 no 4_454
H18 H24A 3.0845 no 4_454
H18 H24B 3.1991 no 3_755
H18 H24B 3.2596 no 4_454
H18 H25A 2.8029 no 3_755
H18 H25B 2.9116 no 3_755
H21A C7 3.1328 no 1_545
H21A C8 3.4509 no 1_545
H21A C22 3.1607 no 2_645
H21A H7 2.4443 no 1_545
H21A H8 3.0693 no 1_545
H21A H22A 2.7316 no 2_645
H21A H22B 2.6713 no 2_645
H21A H26 3.4424 no 3_655
H21B O1 3.3449 no 3_655
H21B C23 3.4507 no 2_655
H21B C26 3.0417 no 3_655
H21B H7 3.2428 no 1_545
H21B H22A 3.0934 no 2_655
H21B H22B 3.3887 no 2_645
H21B H23A 2.8189 no 2_655
H21B H23B 3.4507 no 2_655
H21B H26 2.4776 no 3_655
H22A C8 3.2577 no 2_645
H22A C21 3.5942 no 2_645
H22A C21 3.5683 no 2_655
H22A C22 3.2404 no 2_645
H22A H7 3.1977 no 2_645
H22A H8 2.4784 no 2_645
H22A H21A 2.7316 no 2_655
H22A H21B 3.0934 no 2_645
H22A H22A 3.3466 no 2_645
H22A H22A 3.3466 no 2_655
H22A H22B 2.5019 no 2_645
H22A H23A 2.9045 no 2_655
H22B O1 2.7669 no 4_555
H22B C21 3.2296 no 2_655
H22B C22 3.1795 no 2_655
H22B H7 3.4572 no 2_645
H22B H21A 2.6713 no 2_655
H22B H21B 3.3887 no 2_655
H22B H22A 2.5019 no 2_655
H22B H23A 3.2777 no 2_655
H23A O1 3.0326 no 4_545
H23A C21 3.5140 no 2_645
H23A C22 3.3818 no 2_645
H23A C26 3.1457 no 4_545
H23A H21B 2.8189 no 2_645
H23A H22A 2.9045 no 2_645
H23A H22B 3.2777 no 2_645
H23A H26 2.5374 no 4_545
H23B O1 2.8272 no 4_555
H23B C7 3.4591 no 2_645
H23B C18 3.1725 no 4_555
H23B C26 3.4126 no 4_545
H23B H7 3.0397 no 2_645
H23B H8 3.4087 no 2_645
H23B H18 2.4660 no 4_555
H23B H21B 3.4507 no 2_645
H23B H26 2.6110 no 4_545
H24A O1 3.5987 no 3_755
H24A O1 2.7848 no 4_555
H24A H17 3.2783 no 3_765
H24A H18 3.0845 no 4_555
H24A H24B 2.6310 no 2_755
H24B O1 2.8983 no 3_755
H24B C24 3.5089 no 2_745
H24B H18 3.1991 no 3_755
H24B H18 3.2596 no 4_555
H24B H24A 2.6310 no 2_745
H24B H24B 3.5546 no 2_745
H24B H24B 3.5546 no 2_755
H25A O1 3.0292 no 3_755
H25A C11 3.0814 no 3_755
H25A C17 3.4001 no 3_765
H25A C18 2.9211 no 3_755
H25A C19 3.0351 no 3_755
H25A C26 3.0603 no 3_755
H25A H17 2.5462 no 3_765
H25A H18 2.8029 no 3_755
H25B C17 3.3226 no 3_755
H25B C18 3.0496 no 3_755
H25B H8 3.3155 no 1_545
H25B H17 3.3652 no 3_755
H25B H18 2.9116 no 3_755
H26 C8 3.5040 no 3_655
H26 C21 3.3639 no 3_655
H26 C23 3.0242 no 4_444
H26 H7 3.4562 no 3_665
H26 H21A 3.4424 no 3_655
H26 H21B 2.4776 no 3_655
H26 H23A 2.5374 no 4_444
H26 H23B 2.6110 no 4_444

loop_
_geom_torsion_atom_site_label_1
_geom_torsion_atom_site_label_2
_geom_torsion_atom_site_label_3
_geom_torsion_atom_site_label_4
_geom_torsion
_geom_torsion_publ_flag
C1 N1 C21 C22 -168.24(10) no
C21 N1 C1 C2 -110.75(13) no
C21 N1 C1 C9 71.10(14) no
C1 N1 C25 C24 169.44(10) no
C25 N1 C1 C2 17.14(17) no
C25 N1 C1 C9 -161.00(10) no
C21 N1 C25 C24 -60.85(12) no
C25 N1 C21 C22 60.98(12) no
N1 C1 C2 C3 179.01(11) no
N1 C1 C9 C8 3.55(18) no
N1 C1 C9 C10 -177.77(10) no
C2 C1 C9 C8 -174.68(11) no
C2 C1 C9 C10 3.99(19) no
C9 C1 C2 C3 -2.86(19) no
C1 C2 C3 C4 0.1(2) no
C2 C3 C4 C10 1.5(2) no
C2 C3 C4 C14 -174.65(11) no
C3 C4 C10 C5 179.88(11) no
C3 C4 C10 C9 -0.29(19) no
C3 C4 C14 C13 63.12(17) no
C3 C4 C14 C20 -113.53(14) no
C10 C4 C14 C13 -112.86(14) no
C10 C4 C14 C20 70.49(17) no
C14 C4 C10 C5 -4.1(2) no
C14 C4 C10 C9 175.72(11) no
C6 C5 C10 C4 -179.07(11) no
C6 C5 C10 C9 1.10(19) no
C10 C5 C6 C7 1.6(2) no
C5 C6 C7 C8 -1.4(2) no
C6 C7 C8 C9 -1.6(2) no
C7 C8 C9 C1 -177.12(12) no
C7 C8 C9 C10 4.18(19) no
C1 C9 C10 C4 -2.44(19) no
C1 C9 C10 C5 177.40(11) no
C8 C9 C10 C4 176.28(11) no
C8 C9 C10 C5 -3.88(18) no
C12 C11 C19 C18 178.81(11) no
C12 C11 C19 C20 0.86(19) no
C19 C11 C12 C13 -0.06(19) no
C12 C11 C26 O1 178.24(13) no
C26 C11 C12 C13 178.80(11) no
C19 C11 C26 O1 -3.0(3) no
C26 C11 C19 C18 0.1(2) no
C26 C11 C19 C20 -177.87(12) no
C11 C12 C13 C14 -0.8(2) no
C12 C13 C14 C4 -176.03(11) no
C12 C13 C14 C20 0.7(2) no
C4 C14 C20 C15 -1.79(19) no
C4 C14 C20 C19 176.70(11) no
C13 C14 C20 C15 -178.41(11) no
C13 C14 C20 C19 0.08(19) no
C16 C15 C20 C14 178.38(12) no
C16 C15 C20 C19 -0.13(19) no
C20 C15 C16 C17 0.1(2) no
C15 C16 C17 C18 0.5(2) no
C16 C17 C18 C19 -1.1(2) no
C17 C18 C19 C11 -176.97(12) no
C17 C18 C19 C20 0.99(19) no
C11 C19 C20 C14 -0.87(18) no
C11 C19 C20 C15 177.66(11) no
C18 C19 C20 C14 -178.92(11) no
C18 C19 C20 C15 -0.39(18) no
N1 C21 C22 C23 -58.37(13) no
C21 C22 C23 C24 54.69(13) no
C22 C23 C24 C25 -54.48(14) no
C23 C24 C25 N1 58.31(14) no
